data_7016574
loop_
_publ_author_name
'Ahn, Jungmin'
'Min Kim, Sung'
'Hwan Noh, Tae'
'Jung, Ok-Sang'

_publ_section_title
;
 Pseudorotaxane-type n-hydrocarbon container. Metallacyclodimer of
 ionic palladium(ii) complexes containing
 1,3-bis(4-pyridyl)tetramethyldisiloxane.
;
_journal_issue 34
_journal_name_full 'Dalton transactions (Cambridge, England : 2003)'
_journal_page_first 8520
_journal_page_last 8522
_journal_paper_doi 10.1039/c1dt10980d
_journal_volume 40
_journal_year 2011
_chemical_formula_sum 'C50 H86 F12 N8 O14 Pd2 S4 Si4'
_chemical_formula_weight 1704.67
_chemical_name_systematic
;
?
;
_space_group_IT_number 2
_symmetry_cell_setting triclinic
_symmetry_space_group_name_Hall '-P 1'
_symmetry_space_group_name_H-M 'P -1'
_atom_sites_solution_hydrogens geom
_atom_sites_solution_primary direct
_atom_sites_solution_secondary difmap
_audit_creation_method SHELXL-97
_cell_angle_alpha 96.2680(10)
_cell_angle_beta 99.3650(10)
_cell_angle_gamma 91.0070(10)
_cell_formula_units_Z 1
_cell_length_a 10.0994(2)
_cell_length_b 13.5934(2)
_cell_length_c 13.6673(3)
_cell_measurement_reflns_used 9832
_cell_measurement_temperature 293(2)
_cell_measurement_theta_max 28.30
_cell_measurement_theta_min 2.50
_cell_volume 1839.05(6)
_computing_cell_refinement 'Bruker APEX2'
_computing_data_collection 'Bruker APEX2'
_computing_data_reduction 'Bruker APEX2'
_computing_molecular_graphics 'Bruker SHELXTL'
_computing_publication_material 'Bruker SHELXTL'
_computing_structure_refinement 'SHELXL-97 (Sheldrick, 1997)'
_computing_structure_solution 'SHELXS-97 (Sheldrick, 1990)'
_diffrn_ambient_temperature 293(2)
_diffrn_measured_fraction_theta_full 0.995
_diffrn_measured_fraction_theta_max 0.995
_diffrn_measurement_device_type 'Bruker Breeze CCD'
_diffrn_measurement_method '\f and \w scans'
_diffrn_radiation_monochromator graphite
_diffrn_radiation_source 'fine-focus sealed tube'
_diffrn_radiation_type MoK\a
_diffrn_radiation_wavelength 0.71073
_diffrn_reflns_av_R_equivalents 0.0207
_diffrn_reflns_av_sigmaI/netI 0.0195
_diffrn_reflns_limit_h_max 13
_diffrn_reflns_limit_h_min -12
_diffrn_reflns_limit_k_max 18
_diffrn_reflns_limit_k_min -18
_diffrn_reflns_limit_l_max 18
_diffrn_reflns_limit_l_min -17
_diffrn_reflns_number 33960
_diffrn_reflns_theta_full 28.31
_diffrn_reflns_theta_max 28.31
_diffrn_reflns_theta_min 2.02
_diffrn_standards_number 0
_exptl_absorpt_coefficient_mu 0.758
_exptl_absorpt_correction_T_max 0.9531
_exptl_absorpt_correction_T_min 0.9000
_exptl_absorpt_correction_type multi-scan
_exptl_absorpt_process_details SADABS
_exptl_crystal_colour yellow
_exptl_crystal_density_diffrn 1.539
_exptl_crystal_density_method 'not measured'
_exptl_crystal_description block
_exptl_crystal_F_000 874
_exptl_crystal_size_max 0.14
_exptl_crystal_size_mid 0.08
_exptl_crystal_size_min 0.06
_refine_diff_density_max 0.989
_refine_diff_density_min -0.760
_refine_diff_density_rms 0.079
_refine_ls_extinction_method none
_refine_ls_goodness_of_fit_ref 1.028
_refine_ls_hydrogen_treatment constr
_refine_ls_matrix_type full
_refine_ls_number_parameters 440
_refine_ls_number_reflns 9111
_refine_ls_number_restraints 0
_refine_ls_restrained_S_all 1.028
_refine_ls_R_factor_all 0.0384
_refine_ls_R_factor_gt 0.0345
_refine_ls_shift/su_max 0.001
_refine_ls_shift/su_mean 0.000
_refine_ls_structure_factor_coef Fsqd
_refine_ls_weighting_details 'calc w=1/[\s^2^(Fo^2^)+(0.0496P)^2^+1.9818P] where P=(Fo^2^+2Fc^2^)/3'
_refine_ls_weighting_scheme calc
_refine_ls_wR_factor_gt 0.0913
_refine_ls_wR_factor_ref 0.0945
_reflns_number_gt 8364
_reflns_number_total 9111
_reflns_threshold_expression >2sigma(I)
_cod_data_source_file c1dt10980d.txt
_cod_data_source_block mm
_cod_depositor_comments
;
The following automatic conversions were performed:

'_symmetry_cell_setting' value 'Triclinic' changed to 'triclinic'
according to /home/saulius/struct/CIF-dictionaries/cif_core.dic
dictionary named 'cif_core.dic' version 2.4.1 from 2010-06-29.

Automatic conversion script
Id: cif_fix_values 1715 2011-07-08 13:25:40Z adriana 
;
_cod_original_sg_symbol_H-M P-1
_cod_database_code 7016574

loop_
_symmetry_equiv_pos_as_xyz
'x, y, z'
'-x, -y, -z'

loop_
_atom_site_label
_atom_site_type_symbol
_atom_site_fract_x
_atom_site_fract_y
_atom_site_fract_z
_atom_site_U_iso_or_equiv
_atom_site_adp_type
_atom_site_occupancy
_atom_site_symmetry_multiplicity
_atom_site_calc_flag
_atom_site_refinement_flags
_atom_site_disorder_assembly
_atom_site_disorder_group
Pd1 Pd 0.227297(15) 0.848368(11) 0.294776(11) 0.02358(6) Uani 1 1 d . . .
Si1 Si 0.32154(7) 0.65443(5) -0.16018(5) 0.03375(14) Uani 1 1 d . . .
Si2 Si 0.03450(8) 0.60928(5) -0.29707(6) 0.04318(18) Uani 1 1 d . . .
S1 S 0.15097(7) 0.00994(5) 0.78639(5) 0.04159(15) Uani 1 1 d . . .
S2 S 0.34907(7) 0.27331(5) 0.60352(5) 0.03977(14) Uani 1 1 d . . .
F1 F 0.3631(2) -0.0267(2) 0.9121(2) 0.0902(8) Uani 1 1 d . . .
F2 F 0.3383(3) 0.1263(2) 0.8953(2) 0.1004(9) Uani 1 1 d . . .
F3 F 0.2133(4) 0.0535(3) 0.97784(19) 0.1262(13) Uani 1 1 d . . .
F4 F 0.3984(4) 0.3318(4) 0.4387(3) 0.164(2) Uani 1 1 d . . .
F5 F 0.2921(3) 0.4338(2) 0.5207(3) 0.1467(17) Uani 1 1 d . . .
F6 F 0.5002(3) 0.4183(3) 0.5711(4) 0.194(3) Uani 1 1 d . . .
O1 O 0.1708(2) 0.61720(13) -0.21414(14) 0.0428(4) Uani 1 1 d . . .
O3 O 0.0558(2) 0.08706(16) 0.78834(18) 0.0536(5) Uani 1 1 d . . .
O4 O 0.2308(3) 0.0098(3) 0.70927(19) 0.0800(9) Uani 1 1 d . . .
O5 O 0.1003(3) -0.08501(19) 0.7999(3) 0.0927(11) Uani 1 1 d . . .
O6 O 0.3476(3) 0.3243(2) 0.7000(2) 0.0898(10) Uani 1 1 d . . .
O7 O 0.2223(2) 0.23537(18) 0.5516(2) 0.0613(6) Uani 1 1 d . . .
O8 O 0.4589(2) 0.20911(18) 0.60101(19) 0.0588(6) Uani 1 1 d . . .
N1 N 0.26247(19) 0.80004(14) 0.15581(14) 0.0281(4) Uani 1 1 d . . .
N2 N -0.14379(19) 0.28893(13) -0.29742(14) 0.0286(4) Uani 1 1 d . . .
N3 N 0.3145(2) 0.98688(14) 0.29453(15) 0.0312(4) Uani 1 1 d . . .
N4 N 0.2004(2) 0.89609(14) 0.43864(14) 0.0297(4) Uani 1 1 d . . .
C1 C 0.3732(2) 0.74956(19) 0.14476(18) 0.0343(5) Uani 1 1 d . . .
H1 H 0.4371 0.7432 0.2007 0.041 Uiso 1 1 calc R . .
C2 C 0.3947(2) 0.70691(19) 0.05260(18) 0.0353(5) Uani 1 1 d . . .
H2 H 0.4722 0.6721 0.0475 0.042 Uiso 1 1 calc R . .
C3 C 0.3015(2) 0.71545(16) -0.03304(16) 0.0296(4) Uani 1 1 d . . .
C4 C 0.1896(2) 0.77045(18) -0.01943(18) 0.0341(5) Uani 1 1 d . . .
H4 H 0.1260 0.7803 -0.0745 0.041 Uiso 1 1 calc R . .
C5 C 0.1717(2) 0.81050(17) 0.07432(18) 0.0321(5) Uani 1 1 d . . .
H5 H 0.0950 0.8456 0.0814 0.039 Uiso 1 1 calc R . .
C6 C 0.4304(4) 0.5471(2) -0.1457(2) 0.0582(9) Uani 1 1 d . . .
H6A H 0.3979 0.5057 -0.1015 0.087 Uiso 1 1 calc R . .
H6B H 0.5206 0.5702 -0.1185 0.087 Uiso 1 1 calc R . .
H6C H 0.4291 0.5098 -0.2097 0.087 Uiso 1 1 calc R . .
C7 C 0.3920(4) 0.7460(3) -0.2302(2) 0.0555(8) Uani 1 1 d . . .
H7A H 0.4001 0.7153 -0.2956 0.083 Uiso 1 1 calc R . .
H7B H 0.4789 0.7695 -0.1953 0.083 Uiso 1 1 calc R . .
H7C H 0.3334 0.8006 -0.2362 0.083 Uiso 1 1 calc R . .
C8 C 0.0743(5) 0.6251(3) -0.4206(3) 0.0835(15) Uani 1 1 d . . .
H8A H 0.1082 0.6915 -0.4207 0.125 Uiso 1 1 calc R . .
H8B H -0.0054 0.6129 -0.4697 0.125 Uiso 1 1 calc R . .
H8C H 0.1410 0.5791 -0.4362 0.125 Uiso 1 1 calc R . .
C9 C -0.0869(4) 0.7014(2) -0.2624(4) 0.0890(16) Uani 1 1 d . . .
H9A H -0.1107 0.6899 -0.1992 0.133 Uiso 1 1 calc R . .
H9B H -0.1661 0.6953 -0.3125 0.133 Uiso 1 1 calc R . .
H9C H -0.0472 0.7668 -0.2573 0.133 Uiso 1 1 calc R . .
C10 C -0.0381(3) 0.48061(16) -0.29652(17) 0.0329(5) Uani 1 1 d . . .
C11 C 0.0444(2) 0.40134(17) -0.27971(19) 0.0341(5) Uani 1 1 d . . .
H11 H 0.1372 0.4118 -0.2679 0.041 Uiso 1 1 calc R . .
C12 C -0.0100(2) 0.30706(16) -0.28031(18) 0.0323(5) Uani 1 1 d . . .
H12 H 0.0471 0.2551 -0.2686 0.039 Uiso 1 1 calc R . .
C13 C -0.2252(3) 0.36404(18) -0.3133(2) 0.0363(5) Uani 1 1 d . . .
H13 H -0.3176 0.3516 -0.3249 0.044 Uiso 1 1 calc R . .
C14 C -0.1763(3) 0.45969(18) -0.3130(2) 0.0387(5) Uani 1 1 d . . .
H14 H -0.2357 0.5104 -0.3238 0.046 Uiso 1 1 calc R . .
C15 C 0.2341(3) 1.0465(2) 0.2262(3) 0.0582(9) Uani 1 1 d . A .
H15A H 0.1453 1.0513 0.2425 0.087 Uiso 1 1 calc R . .
H15B H 0.2289 1.0158 0.1589 0.087 Uiso 1 1 calc R . .
H15C H 0.2752 1.1116 0.2322 0.087 Uiso 1 1 calc R . .
C16 C 0.4505(3) 0.9821(2) 0.2656(3) 0.0612(9) Uani 1 1 d . A .
H16A H 0.4423 0.9574 0.1963 0.092 Uiso 1 1 calc R . .
H16B H 0.5042 0.9387 0.3052 0.092 Uiso 1 1 calc R . .
H16C H 0.4925 1.0472 0.2767 0.092 Uiso 1 1 calc R . .
C17 C 0.3406(4) 1.0295(3) 0.4010(3) 0.0440(8) Uani 0.80 1 d P A 1
H17A H 0.3549 1.1007 0.4054 0.053 Uiso 0.80 1 calc PR A 1
H17B H 0.4210 1.0021 0.4351 0.053 Uiso 0.80 1 calc PR A 1
C18 C 0.2238(5) 1.0062(3) 0.4499(3) 0.0418(9) Uani 0.80 1 d P A 1
H18A H 0.1444 1.0373 0.4189 0.050 Uiso 0.80 1 calc PR A 1
H18B H 0.2421 1.0315 0.5201 0.050 Uiso 0.80 1 calc PR A 1
C17' C 0.2478(12) 1.0512(8) 0.3777(9) 0.030(2) Uiso 0.20 1 d P A 2
H17C H 0.2889 1.1174 0.3923 0.036 Uiso 0.20 1 calc PR A 2
H17D H 0.1521 1.0562 0.3559 0.036 Uiso 0.20 1 calc PR A 2
C18' C 0.2741(17) 0.9968(14) 0.4649(13) 0.037(4) Uiso 0.20 1 d P A 2
H18C H 0.2424 1.0331 0.5212 0.044 Uiso 0.20 1 calc PR A 2
H18D H 0.3697 0.9882 0.4830 0.044 Uiso 0.20 1 calc PR A 2
C19 C 0.2930(3) 0.8450(2) 0.51058(19) 0.0440(6) Uani 1 1 d . A .
H19A H 0.2868 0.8723 0.5774 0.066 Uiso 1 1 calc R . .
H19B H 0.3834 0.8540 0.4989 0.066 Uiso 1 1 calc R . .
H19C H 0.2688 0.7756 0.5021 0.066 Uiso 1 1 calc R . .
C20 C 0.0620(3) 0.8790(2) 0.4583(2) 0.0388(5) Uani 1 1 d . A .
H20A H 0.0409 0.8092 0.4504 0.058 Uiso 1 1 calc R . .
H20B H -0.0005 0.9106 0.4120 0.058 Uiso 1 1 calc R . .
H20C H 0.0561 0.9062 0.5253 0.058 Uiso 1 1 calc R . .
C21 C -0.2009(6) 0.6758(4) 0.0099(5) 0.1101(19) Uani 1 1 d . . .
H21A H -0.1633 0.7021 0.0769 0.165 Uiso 1 1 calc R . .
H21B H -0.2969 0.6801 0.0006 0.165 Uiso 1 1 calc R . .
H21C H -0.1658 0.7133 -0.0364 0.165 Uiso 1 1 calc R . .
C22 C -0.1646(6) 0.5689(4) -0.0081(5) 0.1098(19) Uani 1 1 d . . .
H22A H -0.2046 0.5316 0.0369 0.132 Uiso 1 1 calc R . .
H22B H -0.2046 0.5432 -0.0757 0.132 Uiso 1 1 calc R . .
C23 C -0.0184(5) 0.5506(3) 0.0053(4) 0.0846(13) Uani 1 1 d . . .
H23A H 0.0202 0.5846 -0.0428 0.102 Uiso 1 1 calc R . .
H23B H 0.0223 0.5805 0.0713 0.102 Uiso 1 1 calc R . .
C24 C 0.2720(4) 0.0427(3) 0.8985(3) 0.0597(8) Uani 1 1 d . . .
C25 C 0.3870(4) 0.3681(4) 0.5299(5) 0.0967(19) Uani 1 1 d . . .

loop_
_atom_site_aniso_label
_atom_site_aniso_U_11
_atom_site_aniso_U_22
_atom_site_aniso_U_33
_atom_site_aniso_U_23
_atom_site_aniso_U_13
_atom_site_aniso_U_12
Pd1 0.02501(9) 0.02192(8) 0.02362(9) 0.00023(5) 0.00516(6) -0.00028(6)
Si1 0.0422(4) 0.0296(3) 0.0275(3) -0.0036(2) 0.0045(3) 0.0012(3)
Si2 0.0547(4) 0.0236(3) 0.0446(4) 0.0048(3) -0.0110(3) -0.0085(3)
S1 0.0380(3) 0.0392(3) 0.0452(4) 0.0038(3) 0.0002(3) 0.0051(3)
S2 0.0353(3) 0.0335(3) 0.0472(4) -0.0010(2) 0.0001(3) 0.0063(2)
F1 0.0679(14) 0.1028(19) 0.0904(18) 0.0230(14) -0.0250(12) 0.0165(13)
F2 0.0915(18) 0.0740(16) 0.119(2) -0.0226(15) -0.0049(16) -0.0285(14)
F3 0.141(3) 0.200(4) 0.0399(13) 0.0088(17) 0.0235(15) 0.028(3)
F4 0.108(3) 0.288(6) 0.122(3) 0.137(4) 0.022(2) 0.002(3)
F5 0.099(2) 0.0826(19) 0.242(4) 0.090(2) -0.068(2) -0.0069(16)
F6 0.090(2) 0.168(3) 0.308(6) 0.177(4) -0.105(3) -0.084(2)
O1 0.0512(11) 0.0348(9) 0.0368(10) -0.0004(7) -0.0056(8) -0.0068(8)
O3 0.0476(11) 0.0479(12) 0.0701(15) 0.0196(10) 0.0144(10) 0.0146(9)
O4 0.0710(17) 0.122(3) 0.0467(14) -0.0044(14) 0.0167(12) 0.0261(16)
O5 0.0624(16) 0.0443(13) 0.161(3) 0.0272(16) -0.0214(18) -0.0066(12)
O6 0.101(2) 0.086(2) 0.0665(17) -0.0278(15) -0.0124(15) 0.0423(17)
O7 0.0443(12) 0.0579(14) 0.0763(17) 0.0040(12) -0.0027(11) -0.0086(10)
O8 0.0536(13) 0.0656(14) 0.0634(14) 0.0159(11) 0.0196(11) 0.0271(11)
N1 0.0302(9) 0.0284(9) 0.0251(9) 0.0008(7) 0.0043(7) 0.0006(7)
N2 0.0320(9) 0.0239(8) 0.0290(9) 0.0003(7) 0.0040(7) -0.0002(7)
N3 0.0342(10) 0.0269(9) 0.0326(10) 0.0026(7) 0.0071(8) -0.0044(7)
N4 0.0329(10) 0.0281(9) 0.0286(9) -0.0008(7) 0.0101(7) -0.0019(7)
C1 0.0311(11) 0.0432(13) 0.0267(11) -0.0002(9) 0.0015(8) 0.0054(9)
C2 0.0306(11) 0.0422(13) 0.0322(12) -0.0017(9) 0.0061(9) 0.0074(9)
C3 0.0361(11) 0.0263(10) 0.0251(10) -0.0010(8) 0.0043(8) -0.0020(8)
C4 0.0381(12) 0.0333(11) 0.0276(11) 0.0005(9) -0.0027(9) 0.0050(9)
C5 0.0316(11) 0.0316(11) 0.0316(12) 0.0014(9) 0.0019(9) 0.0056(9)
C6 0.068(2) 0.0502(17) 0.0496(17) -0.0111(13) -0.0008(15) 0.0243(15)
C7 0.067(2) 0.0581(18) 0.0448(16) 0.0026(13) 0.0230(14) -0.0110(15)
C8 0.108(3) 0.082(3) 0.053(2) 0.0323(19) -0.019(2) -0.050(2)
C9 0.072(2) 0.0297(15) 0.145(4) -0.014(2) -0.026(3) 0.0084(15)
C10 0.0445(13) 0.0228(10) 0.0290(11) 0.0012(8) 0.0007(9) -0.0023(9)
C11 0.0340(12) 0.0273(11) 0.0392(13) 0.0015(9) 0.0029(9) -0.0039(9)
C12 0.0319(11) 0.0246(10) 0.0392(13) 0.0014(9) 0.0039(9) 0.0010(8)
C13 0.0320(12) 0.0310(11) 0.0441(14) 0.0037(10) 0.0010(10) 0.0004(9)
C14 0.0425(13) 0.0256(11) 0.0457(14) 0.0045(9) 0.0004(11) 0.0046(9)
C15 0.0479(16) 0.0365(14) 0.088(2) 0.0267(15) -0.0091(15) -0.0059(12)
C16 0.0361(15) 0.0422(16) 0.110(3) 0.0204(17) 0.0186(16) -0.0053(12)
C17 0.053(2) 0.0378(16) 0.0393(17) -0.0081(13) 0.0114(14) -0.0188(15)
C18 0.055(3) 0.0290(17) 0.043(2) -0.0111(14) 0.024(2) -0.0078(18)
C19 0.0404(14) 0.0618(17) 0.0292(12) 0.0023(11) 0.0050(10) 0.0084(12)
C20 0.0348(12) 0.0478(14) 0.0360(13) 0.0019(10) 0.0144(10) 0.0048(10)
C21 0.096(4) 0.103(4) 0.127(5) -0.015(3) 0.025(3) 0.008(3)
C22 0.085(3) 0.092(4) 0.146(5) -0.015(3) 0.021(3) -0.007(3)
C23 0.091(3) 0.082(3) 0.081(3) -0.008(2) 0.027(2) -0.015(2)
C24 0.064(2) 0.067(2) 0.0447(17) 0.0013(15) 0.0015(15) 0.0002(17)
C25 0.053(2) 0.095(3) 0.137(5) 0.075(3) -0.036(3) -0.023(2)

loop_
_atom_type_symbol
_atom_type_description
_atom_type_scat_dispersion_real
_atom_type_scat_dispersion_imag
_atom_type_scat_source
C C 0.0033 0.0016 'International Tables Vol C Tables 4.2.6.8 and 6.1.1.4'
H H 0.0000 0.0000 'International Tables Vol C Tables 4.2.6.8 and 6.1.1.4'
F F 0.0171 0.0103 'International Tables Vol C Tables 4.2.6.8 and 6.1.1.4'
N N 0.0061 0.0033 'International Tables Vol C Tables 4.2.6.8 and 6.1.1.4'
O O 0.0106 0.0060 'International Tables Vol C Tables 4.2.6.8 and 6.1.1.4'
Pd Pd -0.9988 1.0072 'International Tables Vol C Tables 4.2.6.8 and 6.1.1.4'
S S 0.1246 0.1234 'International Tables Vol C Tables 4.2.6.8 and 6.1.1.4'
Si Si 0.0817 0.0704 'International Tables Vol C Tables 4.2.6.8 and 6.1.1.4'

loop_
_geom_angle_atom_site_label_1
_geom_angle_atom_site_label_2
_geom_angle_atom_site_label_3
_geom_angle
_geom_angle_site_symmetry_1
_geom_angle_site_symmetry_3
N1 Pd1 N2 87.06(8) . 2_565
N1 Pd1 N4 177.41(7) . .
N2 Pd1 N4 93.27(7) 2_565 .
N1 Pd1 N3 93.51(8) . .
N2 Pd1 N3 178.88(8) 2_565 .
N4 Pd1 N3 86.13(8) . .
O1 Si1 C7 110.87(14) . .
O1 Si1 C6 110.13(14) . .
C7 Si1 C6 111.58(18) . .
O1 Si1 C3 105.20(11) . .
C7 Si1 C3 109.50(13) . .
C6 Si1 C3 109.36(13) . .
O1 Si2 C8 110.51(16) . .
O1 Si2 C9 111.14(15) . .
C8 Si2 C9 110.4(3) . .
O1 Si2 C10 105.02(10) . .
C8 Si2 C10 110.21(15) . .
C9 Si2 C10 109.47(16) . .
O5 S1 O4 114.7(2) . .
O5 S1 O3 114.76(16) . .
O4 S1 O3 115.03(16) . .
O5 S1 C24 103.24(19) . .
O4 S1 C24 102.94(18) . .
O3 S1 C24 103.92(16) . .
O7 S2 O6 115.15(19) . .
O7 S2 O8 116.57(16) . .
O6 S2 O8 112.92(16) . .
O7 S2 C25 102.05(17) . .
O6 S2 C25 104.4(3) . .
O8 S2 C25 103.4(2) . .
Si1 O1 Si2 157.94(14) . .
C1 N1 C5 118.8(2) . .
C1 N1 Pd1 119.76(15) . .
C5 N1 Pd1 121.25(16) . .
C13 N2 C12 119.0(2) . .
C13 N2 Pd1 118.61(16) . 2_565
C12 N2 Pd1 122.38(15) . 2_565
C15 N3 C17 115.6(3) . .
C15 N3 C16 107.0(2) . .
C17 N3 C16 104.1(3) . .
C15 N3 C17' 83.8(5) . .
C17 N3 C17' 37.6(4) . .
C16 N3 C17' 135.6(5) . .
C15 N3 Pd1 112.49(16) . .
C17 N3 Pd1 104.98(17) . .
C16 N3 Pd1 112.61(16) . .
C17' N3 Pd1 101.6(4) . .
C19 N4 C20 107.6(2) . .
C19 N4 C18 113.9(3) . .
C20 N4 C18 106.0(2) . .
C19 N4 C18' 95.3(6) . .
C20 N4 C18' 122.2(7) . .
C18 N4 C18' 20.5(6) . .
C19 N4 Pd1 109.82(15) . .
C20 N4 Pd1 114.34(15) . .
C18 N4 Pd1 105.22(18) . .
C18' N4 Pd1 105.6(7) . .
N1 C1 C2 121.8(2) . .
N1 C1 H1 119.1 . .
C2 C1 H1 119.1 . .
C1 C2 C3 120.7(2) . .
C1 C2 H2 119.6 . .
C3 C2 H2 119.6 . .
C4 C3 C2 116.1(2) . .
C4 C3 Si1 121.17(17) . .
C2 C3 Si1 122.73(18) . .
C5 C4 C3 121.0(2) . .
C5 C4 H4 119.5 . .
C3 C4 H4 119.5 . .
N1 C5 C4 121.6(2) . .
N1 C5 H5 119.2 . .
C4 C5 H5 119.2 . .
Si1 C6 H6A 109.5 . .
Si1 C6 H6B 109.5 . .
H6A C6 H6B 109.5 . .
Si1 C6 H6C 109.5 . .
H6A C6 H6C 109.5 . .
H6B C6 H6C 109.5 . .
Si1 C7 H7A 109.5 . .
Si1 C7 H7B 109.5 . .
H7A C7 H7B 109.5 . .
Si1 C7 H7C 109.5 . .
H7A C7 H7C 109.5 . .
H7B C7 H7C 109.5 . .
Si2 C8 H8A 109.5 . .
Si2 C8 H8B 109.5 . .
H8A C8 H8B 109.5 . .
Si2 C8 H8C 109.5 . .
H8A C8 H8C 109.5 . .
H8B C8 H8C 109.5 . .
Si2 C9 H9A 109.5 . .
Si2 C9 H9B 109.5 . .
H9A C9 H9B 109.5 . .
Si2 C9 H9C 109.5 . .
H9A C9 H9C 109.5 . .
H9B C9 H9C 109.5 . .
C11 C10 C14 116.5(2) . .
C11 C10 Si2 121.20(19) . .
C14 C10 Si2 122.25(18) . .
C12 C11 C10 120.7(2) . .
C12 C11 H11 119.6 . .
C10 C11 H11 119.6 . .
N2 C12 C11 121.4(2) . .
N2 C12 H12 119.3 . .
C11 C12 H12 119.3 . .
N2 C13 C14 122.0(2) . .
N2 C13 H13 119.0 . .
C14 C13 H13 119.0 . .
C13 C14 C10 120.3(2) . .
C13 C14 H14 119.8 . .
C10 C14 H14 119.8 . .
N3 C15 H15A 109.5 . .
N3 C15 H15B 109.5 . .
H15A C15 H15B 109.5 . .
N3 C15 H15C 109.5 . .
H15A C15 H15C 109.5 . .
H15B C15 H15C 109.5 . .
N3 C16 H16A 109.5 . .
N3 C16 H16B 109.5 . .
H16A C16 H16B 109.5 . .
N3 C16 H16C 109.5 . .
H16A C16 H16C 109.5 . .
H16B C16 H16C 109.5 . .
N3 C17 C18 109.7(3) . .
N3 C17 H17A 109.7 . .
C18 C17 H17A 109.7 . .
N3 C17 H17B 109.7 . .
C18 C17 H17B 109.7 . .
H17A C17 H17B 108.2 . .
C17 C18 N4 108.7(3) . .
C17 C18 H18A 109.9 . .
N4 C18 H18A 109.9 . .
C17 C18 H18B 109.9 . .
N4 C18 H18B 109.9 . .
H18A C18 H18B 108.3 . .
C18' C17' N3 104.2(10) . .
C18' C17' H17C 110.9 . .
N3 C17' H17C 110.9 . .
C18' C17' H17D 110.9 . .
N3 C17' H17D 110.9 . .
H17C C17' H17D 108.9 . .
C17' C18' N4 108.1(12) . .
C17' C18' H18C 110.1 . .
N4 C18' H18C 110.1 . .
C17' C18' H18D 110.1 . .
N4 C18' H18D 110.1 . .
H18C C18' H18D 108.4 . .
N4 C19 H19A 109.5 . .
N4 C19 H19B 109.5 . .
H19A C19 H19B 109.5 . .
N4 C19 H19C 109.5 . .
H19A C19 H19C 109.5 . .
H19B C19 H19C 109.5 . .
N4 C20 H20A 109.5 . .
N4 C20 H20B 109.5 . .
H20A C20 H20B 109.5 . .
N4 C20 H20C 109.5 . .
H20A C20 H20C 109.5 . .
H20B C20 H20C 109.5 . .
C22 C21 H21A 109.5 . .
C22 C21 H21B 109.5 . .
H21A C21 H21B 109.5 . .
C22 C21 H21C 109.5 . .
H21A C21 H21C 109.5 . .
H21B C21 H21C 109.5 . .
C23 C22 C21 115.5(5) . .
C23 C22 H22A 108.4 . .
C21 C22 H22A 108.4 . .
C23 C22 H22B 108.4 . .
C21 C22 H22B 108.4 . .
H22A C22 H22B 107.5 . .
C23 C23 C22 116.5(5) 2_565 .
C23 C23 H23A 108.2 2_565 .
C22 C23 H23A 108.2 . .
C23 C23 H23B 108.2 2_565 .
C22 C23 H23B 108.2 . .
H23A C23 H23B 107.3 . .
F3 C24 F2 107.7(3) . .
F3 C24 F1 107.6(3) . .
F2 C24 F1 106.9(3) . .
F3 C24 S1 111.2(3) . .
F2 C24 S1 111.8(3) . .
F1 C24 S1 111.5(2) . .
F4 C25 F5 106.1(4) . .
F4 C25 F6 108.5(5) . .
F5 C25 F6 106.4(4) . .
F4 C25 S2 112.0(4) . .
F5 C25 S2 112.2(4) . .
F6 C25 S2 111.4(3) . .

loop_
_geom_bond_atom_site_label_1
_geom_bond_atom_site_label_2
_geom_bond_distance
_geom_bond_site_symmetry_2
Pd1 N1 2.0299(19) .
Pd1 N2 2.0408(19) 2_565
Pd1 N4 2.0646(19) .
Pd1 N3 2.0653(19) .
Si1 O1 1.626(2) .
Si1 C7 1.850(3) .
Si1 C6 1.850(3) .
Si1 C3 1.885(2) .
Si2 O1 1.6286(19) .
Si2 C8 1.832(4) .
Si2 C9 1.847(4) .
Si2 C10 1.886(2) .
S1 O5 1.422(3) .
S1 O4 1.427(3) .
S1 O3 1.435(2) .
S1 C24 1.806(3) .
S2 O7 1.418(2) .
S2 O6 1.424(3) .
S2 O8 1.426(2) .
S2 C25 1.791(4) .
F1 C24 1.337(4) .
F2 C24 1.317(5) .
F3 C24 1.314(5) .
F4 C25 1.313(8) .
F5 C25 1.322(6) .
F6 C25 1.330(5) .
N1 C1 1.343(3) .
N1 C5 1.344(3) .
N2 C13 1.336(3) .
N2 C12 1.347(3) .
N2 Pd1 2.0408(18) 2_565
N3 C15 1.460(3) .
N3 C17 1.486(4) .
N3 C16 1.490(4) .
N3 C17' 1.601(12) .
N4 C19 1.482(3) .
N4 C20 1.485(3) .
N4 C18 1.499(4) .
N4 C18' 1.525(18) .
C1 C2 1.380(3) .
C1 H1 0.9300 .
C2 C3 1.394(3) .
C2 H2 0.9300 .
C3 C4 1.392(3) .
C4 C5 1.377(3) .
C4 H4 0.9300 .
C5 H5 0.9300 .
C6 H6A 0.9600 .
C6 H6B 0.9600 .
C6 H6C 0.9600 .
C7 H7A 0.9600 .
C7 H7B 0.9600 .
C7 H7C 0.9600 .
C8 H8A 0.9600 .
C8 H8B 0.9600 .
C8 H8C 0.9600 .
C9 H9A 0.9600 .
C9 H9B 0.9600 .
C9 H9C 0.9600 .
C10 C11 1.390(3) .
C10 C14 1.396(4) .
C11 C12 1.384(3) .
C11 H11 0.9300 .
C12 H12 0.9300 .
C13 C14 1.382(3) .
C13 H13 0.9300 .
C14 H14 0.9300 .
C15 H15A 0.9600 .
C15 H15B 0.9600 .
C15 H15C 0.9600 .
C16 H16A 0.9600 .
C16 H16B 0.9600 .
C16 H16C 0.9600 .
C17 C18 1.493(5) .
C17 H17A 0.9700 .
C17 H17B 0.9700 .
C18 H18A 0.9700 .
C18 H18B 0.9700 .
C17' C18' 1.46(2) .
C17' H17C 0.9700 .
C17' H17D 0.9700 .
C18' H18C 0.9700 .
C18' H18D 0.9700 .
C19 H19A 0.9600 .
C19 H19B 0.9600 .
C19 H19C 0.9600 .
C20 H20A 0.9600 .
C20 H20B 0.9600 .
C20 H20C 0.9600 .
C21 C22 1.509(7) .
C21 H21A 0.9600 .
C21 H21B 0.9600 .
C21 H21C 0.9600 .
C22 C23 1.487(7) .
C22 H22A 0.9700 .
C22 H22B 0.9700 .
C23 C23 1.429(9) 2_565
C23 H23A 0.9700 .
C23 H23B 0.9700 .

loop_
_geom_torsion_atom_site_label_1
_geom_torsion_atom_site_label_2
_geom_torsion_atom_site_label_3
_geom_torsion_atom_site_label_4
_geom_torsion
_geom_torsion_site_symmetry_1
_geom_torsion_site_symmetry_4
C7 Si1 O1 Si2 0.7(4) . .
C6 Si1 O1 Si2 -123.3(4) . .
C3 Si1 O1 Si2 119.0(4) . .
C8 Si2 O1 Si1 32.9(4) . .
C9 Si2 O1 Si1 -90.0(4) . .
C10 Si2 O1 Si1 151.7(4) . .
N2 Pd1 N1 C1 -84.36(19) 2_565 .
N4 Pd1 N1 C1 12.9(17) . .
N3 Pd1 N1 C1 94.66(19) . .
N2 Pd1 N1 C5 90.21(18) 2_565 .
N4 Pd1 N1 C5 -172.6(15) . .
N3 Pd1 N1 C5 -90.76(18) . .
N1 Pd1 N3 C15 70.5(2) . .
N2 Pd1 N3 C15 -169(4) 2_565 .
N4 Pd1 N3 C15 -112.1(2) . .
N1 Pd1 N3 C17 -163.0(2) . .
N2 Pd1 N3 C17 -43(4) 2_565 .
N4 Pd1 N3 C17 14.4(2) . .
N1 Pd1 N3 C16 -50.5(2) . .
N2 Pd1 N3 C16 70(4) 2_565 .
N4 Pd1 N3 C16 127.0(2) . .
N1 Pd1 N3 C17' 158.5(4) . .
N2 Pd1 N3 C17' -81(4) 2_565 .
N4 Pd1 N3 C17' -24.1(4) . .
N1 Pd1 N4 C19 -26.7(17) . .
N2 Pd1 N4 C19 70.38(17) 2_565 .
N3 Pd1 N4 C19 -108.67(17) . .
N1 Pd1 N4 C20 -147.8(15) . .
N2 Pd1 N4 C20 -50.73(17) 2_565 .
N3 Pd1 N4 C20 130.22(17) . .
N1 Pd1 N4 C18 96.2(16) . .
N2 Pd1 N4 C18 -166.7(2) 2_565 .
N3 Pd1 N4 C18 14.3(2) . .
N1 Pd1 N4 C18' 74.9(17) . .
N2 Pd1 N4 C18' 172.0(6) 2_565 .
N3 Pd1 N4 C18' -7.0(6) . .
C5 N1 C1 C2 -1.2(4) . .
Pd1 N1 C1 C2 173.49(19) . .
N1 C1 C2 C3 0.4(4) . .
C1 C2 C3 C4 1.3(4) . .
C1 C2 C3 Si1 -177.4(2) . .
O1 Si1 C3 C4 -36.5(2) . .
C7 Si1 C3 C4 82.7(2) . .
C6 Si1 C3 C4 -154.8(2) . .
O1 Si1 C3 C2 142.1(2) . .
C7 Si1 C3 C2 -98.7(2) . .
C6 Si1 C3 C2 23.8(3) . .
C2 C3 C4 C5 -2.2(4) . .
Si1 C3 C4 C5 176.50(19) . .
C1 N1 C5 C4 0.3(4) . .
Pd1 N1 C5 C4 -174.34(18) . .
C3 C4 C5 N1 1.5(4) . .
O1 Si2 C10 C11 -34.2(2) . .
C8 Si2 C10 C11 84.8(3) . .
C9 Si2 C10 C11 -153.6(3) . .
O1 Si2 C10 C14 145.9(2) . .
C8 Si2 C10 C14 -95.1(3) . .
C9 Si2 C10 C14 26.5(3) . .
C14 C10 C11 C12 0.4(4) . .
Si2 C10 C11 C12 -179.45(19) . .
C13 N2 C12 C11 -0.5(4) . .
Pd1 N2 C12 C11 -178.17(18) 2_565 .
C10 C11 C12 N2 0.2(4) . .
C12 N2 C13 C14 0.2(4) . .
Pd1 N2 C13 C14 177.9(2) 2_565 .
N2 C13 C14 C10 0.5(4) . .
C11 C10 C14 C13 -0.7(4) . .
Si2 C10 C14 C13 179.1(2) . .
C15 N3 C17 C18 83.0(4) . .
C16 N3 C17 C18 -160.1(3) . .
C17' N3 C17 C18 48.0(7) . .
Pd1 N3 C17 C18 -41.6(3) . .
N3 C17 C18 N4 57.2(5) . .
C19 N4 C18 C17 79.4(4) . .
C20 N4 C18 C17 -162.4(3) . .
C18' N4 C18 C17 53(2) . .
Pd1 N4 C18 C17 -40.9(4) . .
C15 N3 C17' C18' 164.7(10) . .
C17 N3 C17' C18' -46.6(9) . .
C16 N3 C17' C18' -87.4(10) . .
Pd1 N3 C17' C18' 53.0(10) . .
N3 C17' C18' N4 -63.8(12) . .
C19 N4 C18' C17' 153.4(10) . .
C20 N4 C18' C17' -91.9(12) . .
C18 N4 C18' C17' -50.6(17) . .
Pd1 N4 C18' C17' 41.1(12) . .
C21 C22 C23 C23 176.2(6) . 2_565
O5 S1 C24 F3 -65.0(3) . .
O4 S1 C24 F3 175.3(3) . .
O3 S1 C24 F3 55.1(3) . .
O5 S1 C24 F2 174.6(3) . .
O4 S1 C24 F2 55.0(3) . .
O3 S1 C24 F2 -65.3(3) . .
O5 S1 C24 F1 55.0(3) . .
O4 S1 C24 F1 -64.6(3) . .
O3 S1 C24 F1 175.1(3) . .
O7 S2 C25 F4 -62.8(4) . .
O6 S2 C25 F4 177.0(3) . .
O8 S2 C25 F4 58.6(3) . .
O7 S2 C25 F5 56.4(5) . .
O6 S2 C25 F5 -63.9(4) . .
O8 S2 C25 F5 177.8(4) . .
O7 S2 C25 F6 175.5(5) . .
O6 S2 C25 F6 55.3(5) . .
O8 S2 C25 F6 -63.0(5) . .
